data_7721025
loop_
_publ_author_name
'Peng, Cheng'
'Xu, Mingyu'
'Li, Jie'
'Xie, Weiwei'

_publ_section_title
;
 Beyond layer stacking: molecular Ru<sub>2</sub>O<sub>9</sub> dimer
 correlations in pressure-synthesized
 Ba<sub>3</sub>NbRu<sub>2</sub>O<sub>9</sub>.
;
_journal_issue 21
_journal_name_full 'Dalton transactions (Cambridge, England : 2003)'
_journal_page_first 8413
_journal_page_last 8420
_journal_paper_doi 10.1039/d6dt00401f
_journal_volume 55
_journal_year 2026
_chemical_formula_moiety 'Ba3 Nb O9 Ru2'
_chemical_formula_sum 'Ba3 Nb O9 Ru2'
_chemical_formula_weight 851.07
_chemical_name_systematic Ba3NbRu2O9
_space_group_crystal_system hexagonal
_space_group_IT_number 194
_space_group_name_Hall '-P 6c 2c'
_space_group_name_H-M_alt 'P 63/m m c'
_atom_sites_solution_primary dual
_audit_block_doi 10.25505/fiz.icsd.cc2rkwx4
_audit_creation_date 2026-04-12
_audit_creation_method
;
Olex2 1.5
(compiled 2026.03.20 svn.r2bc28608 for OlexSys, GUI svn.r7524)
;
_audit_update_record
;
2026-04-25 deposited with the CCDC.	2026-05-13 downloaded from the CCDC.
;
_cell_angle_alpha 90.0
_cell_angle_beta 90.0
_cell_angle_gamma 120.0
_cell_formula_units_Z 2
_cell_length_a 5.7289(6)
_cell_length_b 5.7289(6)
_cell_length_c 14.1211(18)
_cell_measurement_reflns_used 1735
_cell_measurement_temperature 295.15
_cell_measurement_theta_max 41.1670
_cell_measurement_theta_min 5.7300
_cell_volume 401.37(8)
_computing_cell_refinement 'CrysAlisPro 1.171.43.143a (Rigaku OD, 2024)'
_computing_data_collection 'CrysAlisPro 1.171.43.143a (Rigaku OD, 2024)'
_computing_data_reduction 'CrysAlisPro 1.171.43.143a (Rigaku OD, 2024)'
_computing_molecular_graphics 'Olex2 1.5 (Dolomanov et al., 2009)'
_computing_publication_material 'Olex2 1.5 (Dolomanov et al., 2009)'
_computing_structure_refinement 'XL  (Sheldrick, 2008)'
_computing_structure_solution 'SHELXT 2018/2 (Sheldrick, 2018)'
_diffrn_ambient_environment air
_diffrn_ambient_temperature 295.15
_diffrn_detector 'Hybrid Pixel Array Detector'
_diffrn_detector_area_resol_mean 10.0000
_diffrn_detector_type HyPix
_diffrn_measured_fraction_theta_full 0.994
_diffrn_measured_fraction_theta_max 0.988
_diffrn_measurement_details
;
List of Runs (angles in degrees, time in seconds):

  # Type    Start    End  Width  t~exp~   \w     \q     \k     \f   Frames
#--------------------------------------------------------------------------
  1  \w     18.00  65.00   0.50  130.00    --   32.43  56.00 168.00   94
  2  \w     -7.00  43.00   0.50  130.00    --   32.43 -56.00  25.00  100
  3  \w    -84.00 -53.00   0.50  130.00    --  -32.59 -56.00  25.00   62
  4  \w    -50.00 -18.00   0.50  130.00    --  -32.59 -56.00  25.00   64
  5  \w   -104.00 -31.00   0.50  130.00    --  -32.59 -77.00 -60.00  146
  6  \w   -102.00 -10.00   0.50  130.00    --  -32.59 -77.00 150.00  184
  7  \w    -87.00 -10.00   0.50  130.00    --  -32.59 -77.00   0.00  154
  8  \w   -100.00 -66.00   0.50  130.00    --  -32.59 -77.00 -90.00   68
  9  \w    -63.00 -10.00   0.50  130.00    --  -32.59 -77.00 -90.00  106
 10  \w   -104.00 -18.00   0.50  130.00    --  -32.59 -77.00-150.00  172
 11  \w    -39.00  -5.00   0.50  130.00    --  -32.59  56.00 168.00   68
;
_diffrn_measurement_device 'four-circle diffractometer'
_diffrn_measurement_device_type 'XtaLAB Synergy, Dualflex, HyPix'
_diffrn_measurement_method '\w scans'
_diffrn_orient_matrix_type 'CrysAlisPro convention (1999,Acta A55,543-557)'
_diffrn_orient_matrix_UB_11 -0.0432249000
_diffrn_orient_matrix_UB_12 0.0961306000
_diffrn_orient_matrix_UB_13 0.0036140000
_diffrn_orient_matrix_UB_21 -0.1031415000
_diffrn_orient_matrix_UB_22 -0.0738119000
_diffrn_orient_matrix_UB_23 -0.0335502000
_diffrn_orient_matrix_UB_31 -0.0888775000
_diffrn_orient_matrix_UB_32 -0.0758543000
_diffrn_orient_matrix_UB_33 0.0372146000
_diffrn_radiation_monochromator mirror
_diffrn_radiation_probe x-ray
_diffrn_radiation_type MoK\a
_diffrn_radiation_wavelength 0.71073
_diffrn_reflns_av_R_equivalents 0.2411
_diffrn_reflns_av_unetI/netI 0.0816
_diffrn_reflns_Laue_measured_fraction_full 0.994
_diffrn_reflns_Laue_measured_fraction_max 0.988
_diffrn_reflns_limit_h_max 10
_diffrn_reflns_limit_h_min -10
_diffrn_reflns_limit_k_max 10
_diffrn_reflns_limit_k_min -10
_diffrn_reflns_limit_l_max 15
_diffrn_reflns_limit_l_min -25
_diffrn_reflns_number 10827
_diffrn_reflns_point_group_measured_fraction_full 0.994
_diffrn_reflns_point_group_measured_fraction_max 0.988
_diffrn_reflns_theta_full 25.242
_diffrn_reflns_theta_max 41.202
_diffrn_reflns_theta_min 4.101
_diffrn_source 'micro-focus sealed X-ray tube'
_diffrn_source_type 'PhotonJet (Mo) X-ray Source'
_exptl_absorpt_coefficient_mu 19.482
_exptl_absorpt_correction_T_max 1.00000
_exptl_absorpt_correction_T_min 0.23195
_exptl_absorpt_correction_type multi-scan
_exptl_absorpt_process_details
;
CrysAlisPro 1.171.43.143a (Rigaku Oxford Diffraction, 2024)
Empirical absorption correction using spherical harmonics,
implemented in SCALE3 ABSPACK scaling algorithm.
;
_exptl_crystal_colour 'metallic dark colourless'
_exptl_crystal_colour_lustre metallic
_exptl_crystal_colour_modifier dark
_exptl_crystal_colour_primary colourless
_exptl_crystal_density_diffrn 7.014
_exptl_crystal_description block
_exptl_crystal_F_000 738
_exptl_crystal_preparation 'high presure sythesis'
_refine_diff_density_max 4.175
_refine_diff_density_min -2.218
_refine_diff_density_rms 0.687
_refine_ls_extinction_method none
_refine_ls_goodness_of_fit_ref 1.075
_refine_ls_hydrogen_treatment undef
_refine_ls_matrix_type full
_refine_ls_number_parameters 21
_refine_ls_number_reflns 560
_refine_ls_number_restraints 0
_refine_ls_restrained_S_all 1.075
_refine_ls_R_factor_all 0.0887
_refine_ls_R_factor_gt 0.0402
_refine_ls_shift/su_max 0.000
_refine_ls_shift/su_mean 0.000
_refine_ls_structure_factor_coef Fsqd
_refine_ls_weighting_details 'w=1/[\s^2^(Fo^2^)] where P=(Fo^2^+2Fc^2^)/3'
_refine_ls_weighting_scheme calc
_refine_ls_wR_factor_gt 0.0659
_refine_ls_wR_factor_ref 0.0759
_reflns_Friedel_coverage 0.000
_reflns_number_gt 335
_reflns_number_total 560
_reflns_threshold_expression 'I > 2\s(I)'
_cod_data_source_file d6dt00401f2.cif
_cod_data_source_block m060225_ba_nb_ru_o_646_8_s5_in_hemi_48h
_cod_depositor_comments 'Adding full bibliography for 7721025.cif.'
_cod_database_code 7721025
_shelx_shelxl_version_number 2018/3
_chemical_oxdiff_formula 'Ba Nb Ru O'
_shelx_space_group_comment
;
The symmetry employed for this shelxl refinement is uniquely defined
by the following loop, which should always be used as a source of
symmetry information in preference to the above space-group names.
They are only intended as comments.
;
_cell_oxdiff_angle_alpha 90.030(6)
_cell_oxdiff_angle_beta 89.963(7)
_cell_oxdiff_angle_gamma 119.959(10)
_cell_oxdiff_length_a 5.7313(6)
_cell_oxdiff_length_b 5.7259(5)
_cell_oxdiff_length_c 14.1169(10)
_cell_oxdiff_measurement_reflns_used 1731
_cell_oxdiff_volume 401.37(6)
_reflns_odcompleteness_completeness 99.66
_reflns_odcompleteness_iscentric 1
_reflns_odcompleteness_theta 40.15
_olex2_refinement_description
;
;
_olex2_exptl_crystal_mounting_method oil
_olex2_submission_original_sample_id M060225
_olex2_submission_special_instructions 'No special instructions were received'
_oxdiff_exptl_absorpt_empirical_details
;
Empirical correction (ABSPACK) includes:
- Absorption correction using spherical harmonics
- Frame scaling
;
_oxdiff_exptl_absorpt_empirical_full_max 2.747
_oxdiff_exptl_absorpt_empirical_full_min 0.332

loop_
_space_group_symop_operation_xyz
'x, y, z'
'-y, x-y, z'
'-x+y, -x, z'
'-x, -y, z+1/2'
'y, -x+y, z+1/2'
'x-y, x, z+1/2'
'y, x, -z'
'x-y, -y, -z'
'-x, -x+y, -z'
'-y, -x, -z+1/2'
'-x+y, y, -z+1/2'
'x, x-y, -z+1/2'
'-x, -y, -z'
'y, -x+y, -z'
'x-y, x, -z'
'x, y, -z-1/2'
'-y, x-y, -z-1/2'
'-x+y, -x, -z-1/2'
'-y, -x, z'
'-x+y, y, z'
'x, x-y, z'
'y, x, z-1/2'
'x-y, -y, z-1/2'
'-x, -x+y, z-1/2'

loop_
_atom_site_label
_atom_site_type_symbol
_atom_site_fract_x
_atom_site_fract_y
_atom_site_fract_z
_atom_site_U_iso_or_equiv
_atom_site_adp_type
_atom_site_occupancy
_atom_site_site_symmetry_order
_atom_site_calc_flag
_atom_site_refinement_flags_posn
_atom_site_refinement_flags_adp
_atom_site_refinement_flags_occupancy
_atom_site_disorder_assembly
_atom_site_disorder_group
Ba01 Ba 0.333333 0.666667 0.59263(5) 0.00726(13) Uani 1 6 d S T P . .
Ba02 Ba 0.000000 0.000000 0.750000 0.0071(2) Uani 1 12 d S T P . .
Ru03 Ru 0.666667 0.333333 0.66135(6) 0.00443(15) Uani 1 6 d S T P . .
Nb04 Nb 0.000000 0.000000 0.500000 0.0024(3) Uani 1 12 d S T P . .
O005 O 0.3300(13) 0.1650(7) 0.5802(3) 0.0081(7) Uani 1 2 d S T P . .
O006 O 0.5111(7) 1.0222(14) 0.750000 0.0090(12) Uani 1 4 d S T P . .

loop_
_atom_site_aniso_label
_atom_site_aniso_U_11
_atom_site_aniso_U_22
_atom_site_aniso_U_33
_atom_site_aniso_U_23
_atom_site_aniso_U_13
_atom_site_aniso_U_12
Ba01 0.00718(16) 0.00718(16) 0.0074(3) 0.000 0.000 0.00359(8)
Ba02 0.0074(3) 0.0074(3) 0.0066(5) 0.000 0.000 0.00369(15)
Ru03 0.0047(2) 0.0047(2) 0.0038(4) 0.000 0.000 0.00236(10)
Nb04 0.0033(4) 0.0033(4) 0.0007(6) 0.000 0.000 0.0017(2)
O005 0.0036(15) 0.0098(13) 0.009(2) -0.0006(8) -0.0013(17) 0.0018(7)
O006 0.012(2) 0.003(2) 0.009(3) 0.000 0.000 0.0017(12)

loop_
_atom_type_symbol
_atom_type_description
_atom_type_scat_dispersion_real
_atom_type_scat_dispersion_imag
_atom_type_scat_source
Ba Ba -0.3244 2.2819 'International Tables Vol C Tables 4.2.6.8 and 6.1.1.4'
Nb Nb -2.0727 0.6215 'International Tables Vol C Tables 4.2.6.8 and 6.1.1.4'
O O 0.0106 0.0060 'International Tables Vol C Tables 4.2.6.8 and 6.1.1.4'
Ru Ru -1.2594 0.8363 'International Tables Vol C Tables 4.2.6.8 and 6.1.1.4'

loop_
_geom_angle_atom_site_label_1
_geom_angle_atom_site_label_2
_geom_angle_atom_site_label_3
_geom_angle
_geom_angle_site_symmetry_1
_geom_angle_site_symmetry_3
_geom_angle_publ_flag
O005 Ba01 O005 59.2(3) 3_565 1_565 ?
O005 Ba01 O005 58.60(19) 15_556 14_566 ?
O005 Ba01 O005 58.60(19) 13_666 14_566 ?
O005 Ba01 O005 115.88(6) 1_565 15_556 ?
O005 Ba01 O005 172.97(17) 3_565 3_665 ?
O005 Ba01 O005 87.30(11) . 13_666 ?
O005 Ba01 O005 60.5(3) . 3_665 ?
O005 Ba01 O005 115.88(7) . 14_566 ?
O005 Ba01 O005 119.630(18) 2_665 . ?
O005 Ba01 O005 115.88(6) 3_565 13_666 ?
O005 Ba01 O005 119.631(19) 1_565 3_665 ?
O005 Ba01 O005 57.29(17) 2_665 13_666 ?
O005 Ba01 O005 59.2(3) 2_665 3_665 ?
O005 Ba01 O005 57.29(17) 1_565 14_566 ?
O005 Ba01 O005 172.97(17) 1_565 . ?
O005 Ba01 O005 60.5(3) 3_565 2 ?
O005 Ba01 O005 87.30(11) 2_665 14_566 ?
O005 Ba01 O005 57.29(17) . 15_556 ?
O005 Ba01 O005 60.5(3) 1_565 2_665 ?
O005 Ba01 O005 87.30(11) 3_665 15_556 ?
O005 Ba01 O005 87.30(11) 1_565 13_666 ?
O005 Ba01 O005 115.88(7) 2 13_666 ?
O005 Ba01 O005 172.97(17) 2 2_665 ?
O005 Ba01 O005 119.632(18) 1_565 2 ?
O005 Ba01 O005 57.29(17) 3_665 13_666 ?
O005 Ba01 O005 58.60(19) 15_556 13_666 ?
O005 Ba01 O005 119.631(19) 3_565 . ?
O005 Ba01 O005 57.29(17) 3_565 14_566 ?
O005 Ba01 O005 87.30(11) 2 14_566 ?
O005 Ba01 O005 87.30(11) 3_565 15_556 ?
O005 Ba01 O005 57.29(17) 2 15_556 ?
O005 Ba01 O005 119.632(18) 3_565 2_665 ?
O005 Ba01 O005 59.2(3) 2 . ?
O005 Ba01 O005 119.630(18) 2 3_665 ?
O005 Ba01 O005 115.88(7) 2_665 15_556 ?
O005 Ba01 O005 115.88(7) 3_665 14_566 ?
O006 Ba01 O005 60.78(13) . 1_565 ?
O006 Ba01 O005 92.54(11) 2_665 . ?
O006 Ba01 O005 118.05(13) . 13_666 ?
O006 Ba01 O005 118.05(13) 3_565 13_666 ?
O006 Ba01 O005 60.79(13) 3_565 . ?
O006 Ba01 O005 92.54(11) 3_565 2 ?
O006 Ba01 O005 60.78(13) 2_665 3_565 ?
O006 Ba01 O005 125.96(13) . 2 ?
O006 Ba01 O005 92.53(11) 3_565 2_665 ?
O006 Ba01 O005 118.05(13) 2_665 15_556 ?
O006 Ba01 O005 92.54(11) . 3_665 ?
O006 Ba01 O005 175.94(17) 2_665 13_666 ?
O006 Ba01 O005 118.05(13) 2_665 14_566 ?
O006 Ba01 O005 60.78(13) . 2_665 ?
O006 Ba01 O005 125.96(13) 3_565 3_565 ?
O006 Ba01 O005 92.54(11) . 3_565 ?
O006 Ba01 O005 125.96(13) 2_665 2_665 ?
O006 Ba01 O005 125.96(13) 3_565 1_565 ?
O006 Ba01 O005 175.94(17) . 15_556 ?
O006 Ba01 O005 60.78(13) 2_665 2 ?
O006 Ba01 O005 118.05(13) 3_565 15_556 ?
O006 Ba01 O005 125.96(13) 2_665 3_665 ?
O006 Ba01 O005 175.94(17) 3_565 14_566 ?
O006 Ba01 O005 60.78(13) 3_565 3_665 ?
O006 Ba01 O005 92.54(11) 2_665 1_565 ?
O006 Ba01 O005 125.96(13) . . ?
O006 Ba01 O005 118.05(13) . 14_566 ?
O006 Ba01 O006 65.19(18) . 3_565 ?
O006 Ba01 O006 65.19(19) . 2_665 ?
O006 Ba01 O006 65.19(18) 2_665 3_565 ?
O005 Ba02 O005 147.22(10) 2 18_557 ?
O005 Ba02 O005 111.3(2) 3 18_557 ?
O005 Ba02 O005 111.3(2) 16_557 . ?
O005 Ba02 O005 147.22(10) 17_557 . ?
O005 Ba02 O005 147.22(10) 2 16_557 ?
O005 Ba02 O005 58.51(19) 17_557 18_557 ?
O005 Ba02 O005 111.3(2) 17_557 2 ?
O005 Ba02 O005 58.51(19) 16_557 18_557 ?
O005 Ba02 O005 58.51(19) 17_557 16_557 ?
O005 Ba02 O005 58.51(19) 3 . ?
O005 Ba02 O005 58.51(19) 2 . ?
O005 Ba02 O005 147.22(10) 18_557 . ?
O005 Ba02 O005 147.22(10) 16_557 3 ?
O005 Ba02 O005 58.51(19) 2 3 ?
O005 Ba02 O005 147.22(10) 17_557 3 ?
O006 Ba02 O005 60.05(11) 3_565 16_557 ?
O006 Ba02 O005 118.52(10) 3_565 18_557 ?
O006 Ba02 O005 91.24(8) 2_665 . ?
O006 Ba02 O005 118.52(10) 2_665 3 ?
O006 Ba02 O005 91.24(8) 1_445 3 ?
O006 Ba02 O005 91.24(8) 2_665 16_557 ?
O006 Ba02 O005 60.05(11) 3_455 3 ?
O006 Ba02 O005 118.52(10) 2_665 18_557 ?
O006 Ba02 O005 60.05(11) 2_655 3 ?
O006 Ba02 O005 91.24(8) 3_565 17_557 ?
O006 Ba02 O005 60.05(11) 2_665 2 ?
O006 Ba02 O005 118.52(10) 3_455 . ?
O006 Ba02 O005 91.24(8) 3_565 2 ?
O006 Ba02 O005 118.52(10) 1_445 . ?
O006 Ba02 O005 91.24(8) 1_545 3 ?
O006 Ba02 O005 91.24(8) 2_655 16_557 ?
O006 Ba02 O005 60.05(11) 1_445 2 ?
O006 Ba02 O005 91.24(8) 1_445 18_557 ?
O006 Ba02 O005 118.52(10) 2_655 17_557 ?
O006 Ba02 O005 118.52(10) 1_545 17_557 ?
O006 Ba02 O005 118.52(10) 3_455 16_557 ?
O006 Ba02 O005 60.05(11) 1_545 16_557 ?
O006 Ba02 O005 91.24(8) 2_655 . ?
O006 Ba02 O005 118.52(10) 1_445 16_557 ?
O006 Ba02 O005 91.24(8) 3_455 17_557 ?
O006 Ba02 O005 60.05(11) 3_565 . ?
O006 Ba02 O005 60.05(11) 1_445 17_557 ?
O006 Ba02 O005 60.05(11) 3_455 18_557 ?
O006 Ba02 O005 91.24(8) 1_545 18_557 ?
O006 Ba02 O005 118.52(10) 2_655 2 ?
O006 Ba02 O005 91.24(8) 3_455 2 ?
O006 Ba02 O005 60.05(11) 1_545 . ?
O006 Ba02 O005 118.52(10) 1_545 2 ?
O006 Ba02 O005 60.05(11) 2_665 17_557 ?
O006 Ba02 O005 60.05(11) 2_655 18_557 ?
O006 Ba02 O005 118.52(10) 3_565 3 ?
O006 Ba02 O006 175.6(3) 3_455 3_565 ?
O006 Ba02 O006 64.4(3) 1_545 2_655 ?
O006 Ba02 O006 120.000(1) 3_565 2_655 ?
O006 Ba02 O006 55.6(3) 2_665 1_445 ?
O006 Ba02 O006 175.6(3) 2_665 2_655 ?
O006 Ba02 O006 120.000(5) 1_545 2_665 ?
O006 Ba02 O006 55.6(3) 1_545 3_565 ?
O006 Ba02 O006 175.6(3) 1_545 1_445 ?
O006 Ba02 O006 120.000(3) 3_565 1_445 ?
O006 Ba02 O006 120.000(4) 2_655 1_445 ?
O006 Ba02 O006 64.4(3) 2_665 3_565 ?
O006 Ba02 O006 120.000(1) 3_455 1_545 ?
O006 Ba02 O006 64.4(3) 3_455 1_445 ?
O006 Ba02 O006 55.6(3) 3_455 2_655 ?
O006 Ba02 O006 120.000(3) 3_455 2_665 ?
Ba01 Ru03 Ba01 112.414(14) 1_545 1_655 ?
Ba01 Ru03 Ba01 112.415(14) 1_655 . ?
Ba01 Ru03 Ba01 112.415(14) 1_545 . ?
Ba01 Ru03 Ba02 69.555(5) . 1_665 ?
Ba01 Ru03 Ba02 175.62(3) 1_545 1_665 ?
Ba01 Ru03 Ba02 175.63(3) . 1_655 ?
Ba01 Ru03 Ba02 69.555(5) 1_655 1_665 ?
Ba01 Ru03 Ba02 69.555(6) 1_655 1_655 ?
Ba01 Ru03 Ba02 69.555(5) 1_545 1_655 ?
Ba02 Ru03 Ba02 108.202(13) 1_655 1_665 ?
Ru03 Ru03 Ba01 106.338(16) 16_557 1_655 ?
Ru03 Ru03 Ba01 106.338(15) 16_557 1_545 ?
Ru03 Ru03 Ba01 106.337(15) 16_557 . ?
Ru03 Ru03 Ba02 69.288(12) 16_557 1_655 ?
Ru03 Ru03 Ba02 69.287(12) 16_557 1_665 ?
O005 Ru03 Ba01 56.303(10) 2_655 1_655 ?
O005 Ru03 Ba01 56.302(10) 2_655 1_545 ?
O005 Ru03 Ba01 56.303(10) . 1_545 ?
O005 Ru03 Ba01 129.24(15) 2_655 . ?
O005 Ru03 Ba01 129.23(15) . 1_655 ?
O005 Ru03 Ba01 129.23(15) 3_665 1_545 ?
O005 Ru03 Ba01 56.303(11) 3_665 . ?
O005 Ru03 Ba01 56.303(10) . . ?
O005 Ru03 Ba01 56.303(10) 3_665 1_655 ?
O005 Ru03 Ba02 55.14(15) 3_665 1_665 ?
O005 Ru03 Ba02 55.14(15) 2_655 1_655 ?
O005 Ru03 Ba02 125.854(7) . 1_655 ?
O005 Ru03 Ba02 125.853(7) 3_665 1_655 ?
O005 Ru03 Ba02 125.854(7) 2_655 1_665 ?
O005 Ru03 Ba02 125.854(8) . 1_665 ?
O005 Ru03 Ru03 124.43(15) . 16_557 ?
O005 Ru03 Ru03 124.43(15) 3_665 16_557 ?
O005 Ru03 Ru03 124.43(15) 2_655 16_557 ?
O005 Ru03 O005 91.2(2) 3_665 2_655 ?
O005 Ru03 O005 91.2(2) 3_665 . ?
O005 Ru03 O005 91.2(2) 2_655 . ?
O006 Ru03 Ba01 123.360(18) 2_765 . ?
O006 Ru03 Ba01 123.359(17) 1_545 . ?
O006 Ru03 Ba01 123.359(17) 3_565 1_655 ?
O006 Ru03 Ba01 55.35(13) 3_565 . ?
O006 Ru03 Ba01 55.35(13) 1_545 1_545 ?
O006 Ru03 Ba01 123.361(17) 3_565 1_545 ?
O006 Ru03 Ba01 123.360(16) 1_545 1_655 ?
O006 Ru03 Ba01 123.359(17) 2_765 1_545 ?
O006 Ru03 Ba01 55.35(13) 2_765 1_655 ?
O006 Ru03 Ba02 120.28(13) 3_565 1_655 ?
O006 Ru03 Ba02 54.125(7) 2_765 1_665 ?
O006 Ru03 Ba02 54.123(7) 3_565 1_665 ?
O006 Ru03 Ba02 120.28(14) 1_545 1_665 ?
O006 Ru03 Ba02 54.125(7) 1_545 1_655 ?
O006 Ru03 Ba02 54.123(7) 2_765 1_655 ?
O006 Ru03 Ru03 50.99(14) 2_765 16_557 ?
O006 Ru03 Ru03 50.99(13) 1_545 16_557 ?
O006 Ru03 Ru03 50.99(13) 3_565 16_557 ?
O006 Ru03 O005 92.03(15) 3_565 . ?
O006 Ru03 O005 92.03(14) 2_765 2_655 ?
O006 Ru03 O005 175.4(2) 3_565 2_655 ?
O006 Ru03 O005 175.4(2) 2_765 . ?
O006 Ru03 O005 92.03(14) 1_545 2_655 ?
O006 Ru03 O005 92.03(15) 2_765 3_665 ?
O006 Ru03 O005 92.03(14) 3_565 3_665 ?
O006 Ru03 O005 175.4(2) 1_545 3_665 ?
O006 Ru03 O005 92.03(15) 1_545 . ?
O006 Ru03 O006 84.6(2) 1_545 3_565 ?
O006 Ru03 O006 84.6(2) 2_765 1_545 ?
O006 Ru03 O006 84.6(2) 2_765 3_565 ?
Ba01 Nb04 Ba01 72.696(11) 13_556 1_445 ?
Ba01 Nb04 Ba01 72.696(11) 13_666 . ?
Ba01 Nb04 Ba01 180.0 13_666 1_445 ?
Ba01 Nb04 Ba01 180.0 13_556 . ?
Ba01 Nb04 Ba01 107.304(11) 13_556 13_666 ?
Ba01 Nb04 Ba01 107.304(11) 1_445 . ?
Ba02 Nb04 Ba01 111.561(10) . 13_556 ?
Ba02 Nb04 Ba01 111.561(10) . 13_666 ?
Ba02 Nb04 Ba01 68.439(10) 13_556 13_666 ?
Ba02 Nb04 Ba01 68.439(10) . 1_445 ?
Ba02 Nb04 Ba01 111.561(10) 13_556 1_445 ?
Ba02 Nb04 Ba01 68.440(10) . . ?
Ba02 Nb04 Ba01 68.439(10) 13_556 13_556 ?
Ba02 Nb04 Ba01 111.560(10) 13_556 . ?
Ba02 Nb04 Ba02 180.0 . 13_556 ?
O005 Nb04 Ba01 56.21(15) . 13_666 ?
O005 Nb04 Ba01 123.79(15) 3 . ?
O005 Nb04 Ba01 126.262(9) 14_556 . ?
O005 Nb04 Ba01 126.262(9) 2 13_666 ?
O005 Nb04 Ba01 56.21(15) 3 13_556 ?
O005 Nb04 Ba01 123.79(15) 13_556 13_666 ?
O005 Nb04 Ba01 126.261(9) 13_556 . ?
O005 Nb04 Ba01 126.262(9) 15_556 1_445 ?
O005 Nb04 Ba01 53.738(9) 14_556 13_556 ?
O005 Nb04 Ba01 53.738(9) . . ?
O005 Nb04 Ba01 123.79(15) . 1_445 ?
O005 Nb04 Ba01 123.79(15) 15_556 13_556 ?
O005 Nb04 Ba01 126.262(9) 14_556 1_445 ?
O005 Nb04 Ba01 56.21(15) 15_556 . ?
O005 Nb04 Ba01 53.738(9) 2 1_445 ?
O005 Nb04 Ba01 53.738(9) 14_556 13_666 ?
O005 Nb04 Ba01 56.21(15) 13_556 1_445 ?
O005 Nb04 Ba01 126.262(9) 2 13_556 ?
O005 Nb04 Ba01 53.738(9) 13_556 13_556 ?
O005 Nb04 Ba01 126.262(9) . 13_556 ?
O005 Nb04 Ba01 53.738(9) 3 1_445 ?
O005 Nb04 Ba01 126.262(9) 3 13_666 ?
O005 Nb04 Ba01 53.738(9) 2 . ?
O005 Nb04 Ba01 53.738(9) 15_556 13_666 ?
O005 Nb04 Ba02 55.35(15) . . ?
O005 Nb04 Ba02 124.65(15) 15_556 . ?
O005 Nb04 Ba02 124.65(15) 13_556 . ?
O005 Nb04 Ba02 55.35(15) 15_556 13_556 ?
O005 Nb04 Ba02 55.35(15) 2 . ?
O005 Nb04 Ba02 55.35(15) 14_556 13_556 ?
O005 Nb04 Ba02 124.65(15) 14_556 . ?
O005 Nb04 Ba02 55.35(15) 13_556 13_556 ?
O005 Nb04 Ba02 124.65(15) 3 13_556 ?
O005 Nb04 Ba02 55.35(15) 3 . ?
O005 Nb04 Ba02 124.65(15) . 13_556 ?
O005 Nb04 Ba02 124.65(15) 2 13_556 ?
O005 Nb04 O005 90.9(2) . 3 ?
O005 Nb04 O005 90.9(2) 2 3 ?
O005 Nb04 O005 90.9(2) 14_556 15_556 ?
O005 Nb04 O005 89.1(2) . 14_556 ?
O005 Nb04 O005 90.9(2) 14_556 13_556 ?
O005 Nb04 O005 89.1(2) 2 13_556 ?
O005 Nb04 O005 89.1(2) 2 15_556 ?
O005 Nb04 O005 90.9(2) . 2 ?
O005 Nb04 O005 180.0(3) 15_556 3 ?
O005 Nb04 O005 89.1(2) 14_556 3 ?
O005 Nb04 O005 180.0 . 13_556 ?
O005 Nb04 O005 89.1(2) . 15_556 ?
O005 Nb04 O005 90.9(2) 13_556 15_556 ?
O005 Nb04 O005 180.0(2) 14_556 2 ?
O005 Nb04 O005 89.1(2) 13_556 3 ?
Ba01 O005 Ba01 172.97(17) . 1_545 ?
Ba01 O005 Ba01 92.70(11) . 13_666 ?
Ba01 O005 Ba01 92.70(11) 1_545 13_666 ?
Ba01 O005 Ba02 87.30(10) 1_545 . ?
Ba01 O005 Ba02 87.30(10) . . ?
Ba02 O005 Ba01 179.9(3) . 13_666 ?
Ru03 O005 Ba01 87.75(11) . . ?
Ru03 O005 Ba01 87.75(11) . 1_545 ?
Ru03 O005 Ba01 90.0(2) . 13_666 ?
Ru03 O005 Ba02 89.93(14) . . ?
Nb04 O005 Ba01 92.26(12) . 1_545 ?
Nb04 O005 Ba01 89.76(14) . 13_666 ?
Nb04 O005 Ba01 92.26(12) . . ?
Nb04 O005 Ba02 90.3(2) . . ?
Nb04 O005 Ru03 179.8(3) . . ?
Ba01 O006 Ba01 103.1(2) 16_557 . ?
Ba01 O006 Ba02 88.63(9) . 1_665 ?
Ba01 O006 Ba02 88.63(9) . 1_565 ?
Ba01 O006 Ba02 88.63(9) 16_557 1_565 ?
Ba01 O006 Ba02 88.63(9) 16_557 1_665 ?
Ba02 O006 Ba02 175.6(3) 1_565 1_665 ?
Ru03 O006 Ba01 167.5(2) 1_565 16_557 ?
Ru03 O006 Ba01 89.45(3) 16_567 16_557 ?
Ru03 O006 Ba01 89.45(3) 1_565 . ?
Ru03 O006 Ba01 167.5(2) 16_567 . ?
Ru03 O006 Ba02 91.71(11) 1_565 1_665 ?
Ru03 O006 Ba02 91.71(11) 1_565 1_565 ?
Ru03 O006 Ba02 91.71(11) 16_567 1_565 ?
Ru03 O006 Ba02 91.71(11) 16_567 1_665 ?
Ru03 O006 Ru03 78.0(3) 16_567 1_565 ?

loop_
_geom_bond_atom_site_label_1
_geom_bond_atom_site_label_2
_geom_bond_distance
_geom_bond_site_symmetry_2
_geom_bond_publ_flag
Ba01 O005 2.8745(3) 3_565 ?
Ba01 O005 2.961(5) 14_566 ?
Ba01 O005 2.8745(3) 1_565 ?
Ba01 O005 2.961(5) 15_556 ?
Ba01 O005 2.8745(3) 3_665 ?
Ba01 O005 2.8745(3) 2_665 ?
Ba01 O005 2.8745(3) 2 ?
Ba01 O005 2.8745(3) . ?
Ba01 O005 2.961(5) 13_666 ?
Ba01 O006 2.840(5) 3_565 ?
Ba01 O006 2.840(5) . ?
Ba01 O006 2.840(5) 2_665 ?
Ba02 O005 2.906(5) 18_557 ?
Ba02 O005 2.906(5) 16_557 ?
Ba02 O005 2.906(5) 3 ?
Ba02 O005 2.906(5) 2 ?
Ba02 O005 2.906(5) . ?
Ba02 O005 2.906(5) 17_557 ?
Ba02 O006 2.8712(3) 2_655 ?
Ba02 O006 2.8712(3) 3_455 ?
Ba02 O006 2.8712(3) 1_545 ?
Ba02 O006 2.8712(4) 2_665 ?
Ba02 O006 2.8712(3) 3_565 ?
Ba02 O006 2.8712(4) 1_445 ?
Ru03 Ru03 2.5054(16) 16_557 ?
Ru03 O005 2.028(6) . ?
Ru03 O005 2.028(6) 3_665 ?
Ru03 O005 2.028(6) 2_655 ?
Ru03 O006 1.990(6) 2_765 ?
Ru03 O006 1.990(6) 1_545 ?
Ru03 O006 1.990(6) 3_565 ?
Nb04 O005 1.994(6) 13_556 ?
Nb04 O005 1.994(6) 14_556 ?
Nb04 O005 1.994(6) 2 ?
Nb04 O005 1.994(6) . ?
Nb04 O005 1.994(6) 3 ?
Nb04 O005 1.994(6) 15_556 ?
